data_7052375
loop_
_publ_author_name
'Lo, Kenneth Kam-Wing'
'Lau, Jason Shing-Yip'
'Zhu, Nianyong'

_publ_section_title
;
 Synthesis, crystal structures, electrochemical and protein-binding
 properties of ferrocene?indole conjugates
;
_journal_issue 11
_journal_name_full 'New Journal of Chemistry'
_journal_page_first 1567
_journal_paper_doi 10.1039/b609052d
_journal_volume 30
_journal_year 2006
_chemical_formula_moiety 'C21 H20 Fe N2'
_chemical_formula_sum 'C21 H20 Fe N2'
_chemical_formula_weight 356.24
_chemical_name_systematic
;
?
;
_space_group_IT_number 19
_symmetry_cell_setting orthorhombic
_symmetry_space_group_name_Hall 'P 2ac 2ab'
_symmetry_space_group_name_H-M 'P 21 21 21'
_atom_sites_solution_hydrogens geom
_atom_sites_solution_primary direct
_atom_sites_solution_secondary difmap
_audit_creation_method SHELXL-97
_cell_angle_alpha 90.00
_cell_angle_beta 90.00
_cell_angle_gamma 90.00
_cell_formula_units_Z 4
_cell_length_a 7.2320(14)
_cell_length_b 9.890(2)
_cell_length_c 24.259(5)
_cell_measurement_reflns_used 0
_cell_measurement_temperature 253(2)
_cell_measurement_theta_max 0
_cell_measurement_theta_min 0
_cell_volume 1735.1(6)
_computing_cell_refinement Scalepack
_computing_data_collection Marcontrol
_computing_data_reduction Denzo
_computing_molecular_graphics 'Ortep-3 for Windows (Farrugia, 1997)'
_computing_publication_material 'WinGX publication routines (Farrugia, 1999)'
_computing_structure_refinement 'SHELXL-97 (Sheldrick, 1997)'
_computing_structure_solution SIR-97
_diffrn_ambient_temperature 253(2)
_diffrn_measured_fraction_theta_full 0.877
_diffrn_measured_fraction_theta_max 0.877
_diffrn_measurement_device_type 'Marresearch Imaging Plate mar300'
_diffrn_measurement_method Oscillation
_diffrn_radiation_monochromator graphite
_diffrn_radiation_source 'fine-focus sealed tube'
_diffrn_radiation_type MoK\a
_diffrn_radiation_wavelength 0.71069
_diffrn_reflns_av_R_equivalents 0.0356
_diffrn_reflns_av_sigmaI/netI 0.0614
_diffrn_reflns_limit_h_max 7
_diffrn_reflns_limit_h_min -7
_diffrn_reflns_limit_k_max 11
_diffrn_reflns_limit_k_min -11
_diffrn_reflns_limit_l_max 29
_diffrn_reflns_limit_l_min -29
_diffrn_reflns_number 7098
_diffrn_reflns_theta_full 25.35
_diffrn_reflns_theta_max 25.35
_diffrn_reflns_theta_min 2.22
_exptl_absorpt_coefficient_mu 0.872
_exptl_absorpt_correction_type none
_exptl_crystal_colour orange
_exptl_crystal_density_diffrn 1.364
_exptl_crystal_density_method 'not measured'
_exptl_crystal_description prism
_exptl_crystal_F_000 744
_exptl_crystal_size_max 0.6
_exptl_crystal_size_mid 0.2
_exptl_crystal_size_min 0.1
_refine_diff_density_max 0.157
_refine_diff_density_min -0.203
_refine_diff_density_rms 0.044
_refine_ls_abs_structure_details 'Flack H D (1983), Acta Cryst. A39, 876-881'
_refine_ls_abs_structure_Flack 0.009(16)
_refine_ls_extinction_method none
_refine_ls_goodness_of_fit_ref 0.875
_refine_ls_hydrogen_treatment mixed
_refine_ls_matrix_type full
_refine_ls_number_parameters 217
_refine_ls_number_reflns 2730
_refine_ls_number_restraints 0
_refine_ls_restrained_S_all 0.875
_refine_ls_R_factor_all 0.0351
_refine_ls_R_factor_gt 0.0261
_refine_ls_shift/su_max 0.001
_refine_ls_shift/su_mean 0.000
_refine_ls_structure_factor_coef Fsqd
_refine_ls_weighting_details 'calc w=1/[\s^2^(Fo^2^)+(0.0000P)^2^+0.0000P] where P=(Fo^2^+2Fc^2^)/3'
_refine_ls_weighting_scheme calc
_refine_ls_wR_factor_gt 0.0534
_refine_ls_wR_factor_ref 0.0550
_reflns_number_gt 2228
_reflns_number_total 2730
_reflns_threshold_expression >2sigma(I)
_cod_data_source_file b609052d.txt
_cod_data_source_block mar810
_cod_database_code 7052375

loop_
_symmetry_equiv_pos_as_xyz
'x, y, z'
'-x+1/2, -y, z+1/2'
'x+1/2, -y+1/2, -z'
'-x, y+1/2, -z+1/2'

loop_
_atom_site_label
_atom_site_type_symbol
_atom_site_fract_x
_atom_site_fract_y
_atom_site_fract_z
_atom_site_U_iso_or_equiv
_atom_site_adp_type
_atom_site_occupancy
_atom_site_symmetry_multiplicity
_atom_site_calc_flag
_atom_site_refinement_flags
_atom_site_disorder_assembly
_atom_site_disorder_group
Fe1 Fe 0.73849(4) -0.43298(3) 0.421951(12) 0.03736(11) Uani 1 1 d . . .
N1 N 0.9093(2) -0.2722(2) 0.28316(8) 0.0399(5) Uani 1 1 d . . .
N2 N 0.2687(3) -0.1451(2) 0.29908(7) 0.0420(5) Uani 1 1 d . . .
H2 H 0.1642 -0.1864 0.2981 0.050 Uiso 1 1 calc R . .
C1 C 0.8321(3) -0.3790(3) 0.30090(10) 0.0395(6) Uani 1 1 d . . .
H1 H 0.7353 -0.4155 0.2805 0.047 Uiso 1 1 calc R . .
C2 C 0.8330(3) -0.2097(3) 0.23334(10) 0.0490(7) Uani 1 1 d . . .
H2A H 0.7420 -0.2695 0.2169 0.059 Uiso 1 1 calc R . .
H2B H 0.9310 -0.1953 0.2067 0.059 Uiso 1 1 calc R . .
C3 C 0.7431(3) -0.0755(2) 0.24756(9) 0.0483(6) Uani 1 1 d . . .
H3A H 0.8283 -0.0237 0.2701 0.058 Uiso 1 1 calc R . .
H3B H 0.7232 -0.0253 0.2137 0.058 Uiso 1 1 calc R . .
C4 C 0.5613(3) -0.0868(3) 0.27774(10) 0.0409(6) Uani 1 1 d . . .
C5 C 0.4155(3) -0.1694(3) 0.26473(10) 0.0406(6) Uani 1 1 d . . .
H5 H 0.4161 -0.2330 0.2365 0.049 Uiso 1 1 calc R . .
C6 C 0.3158(3) -0.0441(3) 0.33514(10) 0.0408(6) Uani 1 1 d . . .
C7 C 0.5003(4) -0.0062(3) 0.32315(10) 0.0408(6) Uani 1 1 d . . .
C8 C 0.5845(4) 0.0932(3) 0.35580(11) 0.0536(7) Uani 1 1 d . . .
H8 H 0.7064 0.1185 0.3494 0.064 Uiso 1 1 calc R . .
C9 C 0.4841(4) 0.1527(3) 0.39747(13) 0.0719(10) Uani 1 1 d . . .
H9 H 0.5391 0.2186 0.4194 0.086 Uiso 1 1 calc R . .
C10 C 0.3001(4) 0.1152(3) 0.40727(12) 0.0714(10) Uani 1 1 d . . .
H10 H 0.2344 0.1580 0.4352 0.086 Uiso 1 1 calc R . .
C11 C 0.2150(4) 0.0172(3) 0.37667(11) 0.0571(8) Uani 1 1 d . . .
H11 H 0.0931 -0.0075 0.3836 0.068 Uiso 1 1 calc R . .
C12 C 0.8872(3) -0.4472(3) 0.35147(10) 0.0392(6) Uani 1 1 d . . .
C13 C 0.9985(3) -0.3957(3) 0.39442(11) 0.0475(8) Uani 1 1 d . . .
H13 H 1.0594 -0.3128 0.3944 0.057 Uiso 1 1 calc R . .
C14 C 1.0014(3) -0.4915(3) 0.43738(12) 0.0567(9) Uani 1 1 d . . .
H14 H 1.0633 -0.4819 0.4708 0.068 Uiso 1 1 calc R . .
C15 C 0.8952(3) -0.6043(3) 0.42145(12) 0.0543(7) Uani 1 1 d . . .
H15 H 0.8765 -0.6826 0.4419 0.065 Uiso 1 1 calc R . .
C16 C 0.8220(3) -0.5766(3) 0.36846(10) 0.0461(6) Uani 1 1 d . . .
H16 H 0.7448 -0.6332 0.3483 0.055 Uiso 1 1 calc R . .
C17 C 0.6286(5) -0.2522(4) 0.44460(16) 0.0776(10) Uani 1 1 d . . .
H17 H 0.6856 -0.1684 0.4409 0.093 Uiso 1 1 calc R . .
C18 C 0.6418(4) -0.3377(4) 0.49070(13) 0.0700(9) Uani 1 1 d . . .
H18 H 0.7086 -0.3209 0.5227 0.084 Uiso 1 1 calc R . .
C19 C 0.5349(3) -0.4539(4) 0.47942(12) 0.0630(9) Uani 1 1 d . . .
H19 H 0.5174 -0.5273 0.5028 0.076 Uiso 1 1 calc R . .
C20 C 0.4598(3) -0.4385(4) 0.42630(13) 0.0700(9) Uani 1 1 d . . .
H20 H 0.3852 -0.5011 0.4083 0.084 Uiso 1 1 calc R . .
C21 C 0.5152(4) -0.3143(4) 0.40506(13) 0.0692(11) Uani 1 1 d . . .
H21 H 0.4830 -0.2789 0.3709 0.083 Uiso 1 1 calc R . .

loop_
_atom_site_aniso_label
_atom_site_aniso_U_11
_atom_site_aniso_U_22
_atom_site_aniso_U_33
_atom_site_aniso_U_23
_atom_site_aniso_U_13
_atom_site_aniso_U_12
Fe1 0.02897(16) 0.0442(2) 0.03888(18) -0.00130(18) 0.00112(16) 0.00462(17)
N1 0.0304(10) 0.0446(14) 0.0448(13) -0.0030(12) 0.0058(8) -0.0043(9)
N2 0.0332(10) 0.0452(12) 0.0476(11) 0.0060(10) -0.0053(11) -0.0072(10)
C1 0.0323(12) 0.0442(18) 0.0420(16) -0.0127(13) 0.0081(10) -0.0024(11)
C2 0.0380(13) 0.063(2) 0.0459(17) 0.0021(15) 0.0101(11) -0.0092(13)
C3 0.0408(13) 0.0486(15) 0.0555(14) 0.0135(13) 0.0028(13) -0.0082(16)
C4 0.0395(13) 0.0383(17) 0.0450(16) 0.0124(14) -0.0013(10) -0.0012(12)
C5 0.0366(14) 0.0427(17) 0.0426(15) 0.0053(13) -0.0055(11) -0.0033(11)
C6 0.0405(14) 0.0377(18) 0.0442(16) 0.0119(13) 0.0011(10) -0.0009(10)
C7 0.0474(15) 0.0344(15) 0.0407(15) 0.0106(13) -0.0053(11) -0.0041(11)
C8 0.0569(16) 0.053(2) 0.0513(17) 0.0041(16) -0.0021(13) -0.0167(14)
C9 0.098(3) 0.059(2) 0.059(2) -0.0074(18) 0.0011(18) -0.0260(18)
C10 0.099(3) 0.059(2) 0.056(2) -0.0069(16) 0.0259(17) -0.0129(17)
C11 0.0587(19) 0.0550(18) 0.0576(18) 0.0103(15) 0.0136(14) -0.0056(13)
C12 0.0295(12) 0.0431(17) 0.0450(15) -0.0072(15) 0.0039(9) -0.0006(11)
C13 0.0318(13) 0.053(2) 0.0575(18) 0.0043(16) -0.0042(12) -0.0058(12)
C14 0.0358(15) 0.074(2) 0.060(2) 0.0074(17) -0.0036(12) 0.0075(14)
C15 0.0476(15) 0.0443(19) 0.0711(19) 0.0060(18) 0.0109(14) 0.0114(12)
C16 0.0497(14) 0.0365(17) 0.0521(17) -0.0058(15) 0.0044(11) -0.0011(12)
C17 0.086(3) 0.061(2) 0.085(3) -0.003(2) 0.032(2) 0.0221(19)
C18 0.071(2) 0.086(3) 0.054(2) -0.012(2) 0.0125(15) 0.0185(19)
C19 0.0460(17) 0.091(3) 0.0524(19) 0.0210(19) 0.0168(13) 0.0195(17)
C20 0.0281(14) 0.112(3) 0.070(2) 0.000(3) 0.0036(12) 0.0123(16)
C21 0.0539(19) 0.094(3) 0.060(2) 0.026(2) 0.0168(15) 0.0414(18)

loop_
_atom_type_symbol
_atom_type_description
_atom_type_scat_dispersion_real
_atom_type_scat_dispersion_imag
_atom_type_scat_source
Fe Fe 0.3463 0.8444 'International Tables Vol C Tables 4.2.6.8 and 6.1.1.4'
N N 0.0061 0.0033 'International Tables Vol C Tables 4.2.6.8 and 6.1.1.4'
C C 0.0033 0.0016 'International Tables Vol C Tables 4.2.6.8 and 6.1.1.4'
H H 0.0000 0.0000 'International Tables Vol C Tables 4.2.6.8 and 6.1.1.4'

loop_
_geom_angle_atom_site_label_1
_geom_angle_atom_site_label_2
_geom_angle_atom_site_label_3
_geom_angle
_geom_angle_site_symmetry_1
_geom_angle_site_symmetry_3
_geom_angle_publ_flag
C16 Fe1 C20 108.28(12) . . ?
C16 Fe1 C14 68.64(11) . . ?
C20 Fe1 C14 157.10(15) . . ?
C16 Fe1 C12 41.29(9) . . ?
C20 Fe1 C12 124.92(11) . . ?
C14 Fe1 C12 68.72(10) . . ?
C16 Fe1 C13 68.82(11) . . ?
C20 Fe1 C13 161.28(13) . . ?
C14 Fe1 C13 40.69(10) . . ?
C12 Fe1 C13 40.77(9) . . ?
C16 Fe1 C17 155.63(13) . . ?
C20 Fe1 C17 67.62(15) . . ?
C14 Fe1 C17 124.70(14) . . ?
C12 Fe1 C17 119.81(13) . . ?
C13 Fe1 C17 106.93(13) . . ?
C16 Fe1 C21 120.91(13) . . ?
C20 Fe1 C21 40.09(12) . . ?
C14 Fe1 C21 161.25(15) . . ?
C12 Fe1 C21 106.92(11) . . ?
C13 Fe1 C21 124.29(13) . . ?
C17 Fe1 C21 40.35(13) . . ?
C16 Fe1 C19 125.81(13) . . ?
C20 Fe1 C19 40.58(11) . . ?
C14 Fe1 C19 121.56(11) . . ?
C12 Fe1 C19 162.60(12) . . ?
C13 Fe1 C19 155.91(12) . . ?
C17 Fe1 C19 67.78(14) . . ?
C21 Fe1 C19 67.89(12) . . ?
C16 Fe1 C15 40.89(10) . . ?
C20 Fe1 C15 122.21(14) . . ?
C14 Fe1 C15 40.59(11) . . ?
C12 Fe1 C15 69.02(11) . . ?
C13 Fe1 C15 68.53(11) . . ?
C17 Fe1 C15 161.85(15) . . ?
C21 Fe1 C15 156.64(14) . . ?
C19 Fe1 C15 108.74(13) . . ?
C16 Fe1 C18 162.64(13) . . ?
C20 Fe1 C18 68.12(13) . . ?
C14 Fe1 C18 107.66(13) . . ?
C12 Fe1 C18 154.81(13) . . ?
C13 Fe1 C18 120.19(13) . . ?
C17 Fe1 C18 40.38(12) . . ?
C21 Fe1 C18 68.07(13) . . ?
C19 Fe1 C18 40.51(13) . . ?
C15 Fe1 C18 125.42(13) . . ?
C1 N1 C2 117.7(2) . . ?
C6 N2 C5 108.9(2) . . ?
N1 C1 C12 123.4(2) . . ?
N1 C2 C3 110.0(2) . . ?
C4 C3 C2 114.7(2) . . ?
C5 C4 C7 105.8(2) . . ?
C5 C4 C3 127.1(2) . . ?
C7 C4 C3 127.0(2) . . ?
C4 C5 N2 110.6(2) . . ?
N2 C6 C11 130.8(2) . . ?
N2 C6 C7 107.2(2) . . ?
C11 C6 C7 122.0(2) . . ?
C8 C7 C6 118.6(3) . . ?
C8 C7 C4 133.8(3) . . ?
C6 C7 C4 107.5(2) . . ?
C9 C8 C7 119.1(3) . . ?
C8 C9 C10 120.8(3) . . ?
C11 C10 C9 121.5(3) . . ?
C10 C11 C6 117.9(3) . . ?
C13 C12 C16 107.4(2) . . ?
C13 C12 C1 127.6(2) . . ?
C16 C12 C1 124.7(2) . . ?
C13 C12 Fe1 69.80(14) . . ?
C16 C12 Fe1 69.05(14) . . ?
C1 C12 Fe1 122.28(15) . . ?
C14 C13 C12 108.1(2) . . ?
C14 C13 Fe1 69.40(14) . . ?
C12 C13 Fe1 69.43(13) . . ?
C15 C14 C13 108.8(2) . . ?
C15 C14 Fe1 70.31(14) . . ?
C13 C14 Fe1 69.91(14) . . ?
C14 C15 C16 107.4(3) . . ?
C14 C15 Fe1 69.10(15) . . ?
C16 C15 Fe1 68.72(15) . . ?
C15 C16 C12 108.2(2) . . ?
C15 C16 Fe1 70.38(14) . . ?
C12 C16 Fe1 69.66(14) . . ?
C21 C17 C18 108.7(3) . . ?
C21 C17 Fe1 70.1(2) . . ?
C18 C17 Fe1 70.08(19) . . ?
C17 C18 C19 107.4(3) . . ?
C17 C18 Fe1 69.53(17) . . ?
C19 C18 Fe1 69.70(17) . . ?
C20 C19 C18 107.5(3) . . ?
C20 C19 Fe1 69.00(14) . . ?
C18 C19 Fe1 69.79(17) . . ?
C21 C20 C19 108.9(3) . . ?
C21 C20 Fe1 70.67(16) . . ?
C19 C20 Fe1 70.42(15) . . ?
C20 C21 C17 107.6(3) . . ?
C20 C21 Fe1 69.24(15) . . ?
C17 C21 Fe1 69.60(18) . . ?

loop_
_geom_bond_atom_site_label_1
_geom_bond_atom_site_label_2
_geom_bond_distance
_geom_bond_site_symmetry_2
_geom_bond_publ_flag
Fe1 C16 2.017(3) . ?
Fe1 C20 2.019(2) . ?
Fe1 C14 2.023(2) . ?
Fe1 C12 2.025(2) . ?
Fe1 C13 2.030(2) . ?
Fe1 C17 2.032(3) . ?
Fe1 C21 2.038(3) . ?
Fe1 C19 2.038(2) . ?
Fe1 C15 2.039(2) . ?
Fe1 C18 2.039(3) . ?
N1 C1 1.270(3) . ?
N1 C2 1.465(3) . ?
N2 C6 1.370(3) . ?
N2 C5 1.371(3) . ?
C1 C12 1.456(3) . ?
C2 C3 1.517(3) . ?
C3 C4 1.509(3) . ?
C4 C5 1.370(3) . ?
C4 C7 1.430(4) . ?
C6 C11 1.384(3) . ?
C6 C7 1.416(3) . ?
C7 C8 1.401(3) . ?
C8 C9 1.377(4) . ?
C9 C10 1.402(4) . ?
C10 C11 1.367(4) . ?
C12 C13 1.412(3) . ?
C12 C16 1.425(3) . ?
C13 C14 1.409(4) . ?
C14 C15 1.409(4) . ?
C15 C16 1.417(3) . ?
C17 C21 1.403(5) . ?
C17 C18 1.405(4) . ?
C18 C19 1.411(5) . ?
C19 C20 1.407(4) . ?
C20 C21 1.391(4) . ?
